data_7714190
loop_
_publ_author_name
'Wu, Dongqing'
'Kumari, Kusum'
'Wan, Yi'
'Gao, Xueling'
'Guo, Mengxi'
'Liu, Genyan'
'Shao, Dong'
'Zhai, Bin'
'Singh, Saurabh Kumar'

_publ_section_title
;
 Binuclear cobalt(II) and two-dimensional manganese(II) coordination
 compounds self-assembled by mixed bipyridine-tetracarboxylic ligands with
 single-ion magnet properties
;
_journal_name_full 'Dalton Transactions'
_journal_paper_doi 10.1039/D3DT03016D
_journal_year 2023
_chemical_formula_moiety 'C29 H28 Co N4 O5, 2(H2 O), C5 H2 O4'
_chemical_formula_sum 'C34 H34 Co N4 O11'
_chemical_formula_weight 733.58
_space_group_crystal_system triclinic
_space_group_IT_number 2
_space_group_name_Hall '-P 1'
_space_group_name_H-M_alt 'P -1'
_atom_sites_solution_hydrogens mixed
_atom_sites_solution_primary iterative
_audit_creation_date 2023-06-24
_audit_creation_method
;
Olex2 1.5
(compiled 2023.03.06 svn.rbb2c1857 for OlexSys, GUI svn.r6748)
;
_audit_update_record
;
2023-06-24 deposited with the CCDC.	2023-10-12 downloaded from the CCDC.
;
_cell_angle_alpha 86.7330(10)
_cell_angle_beta 77.7770(10)
_cell_angle_gamma 73.7050(10)
_cell_formula_units_Z 2
_cell_length_a 8.5610(3)
_cell_length_b 10.6504(3)
_cell_length_c 18.6062(5)
_cell_measurement_reflns_used 9942
_cell_measurement_temperature 150.00
_cell_measurement_theta_max 27.44
_cell_measurement_theta_min 2.53
_cell_volume 1591.41(8)
_computing_cell_refinement 'SAINT V8.40B (?, 2016)'
_computing_data_reduction 'SAINT V8.40B (?, 2016)'
_computing_molecular_graphics 'Olex2 1.5 (Dolomanov et al., 2009)'
_computing_publication_material 'Olex2 1.5 (Dolomanov et al., 2009)'
_computing_structure_refinement 'XL  (Sheldrick, 2008)'
_computing_structure_solution 'olex2.solve 1.5 (Bourhis et al., 2015)'
_diffrn_ambient_temperature 150.00
_diffrn_measured_fraction_theta_full 0.999
_diffrn_measured_fraction_theta_max 0.998
_diffrn_measurement_device_type 'Bruker APEX-II CCD'
_diffrn_measurement_method '\f and \w scans'
_diffrn_radiation_type MoK\a
_diffrn_radiation_wavelength 0.71073
_diffrn_reflns_av_R_equivalents 0.1054
_diffrn_reflns_av_unetI/netI 0.0531
_diffrn_reflns_Laue_measured_fraction_full 0.999
_diffrn_reflns_Laue_measured_fraction_max 0.998
_diffrn_reflns_limit_h_max 11
_diffrn_reflns_limit_h_min -11
_diffrn_reflns_limit_k_max 13
_diffrn_reflns_limit_k_min -13
_diffrn_reflns_limit_l_max 24
_diffrn_reflns_limit_l_min -22
_diffrn_reflns_number 65795
_diffrn_reflns_point_group_measured_fraction_full 0.999
_diffrn_reflns_point_group_measured_fraction_max 0.998
_diffrn_reflns_theta_full 25.242
_diffrn_reflns_theta_max 27.527
_diffrn_reflns_theta_min 1.992
_diffrn_source_current 1.4
_diffrn_source_power 0.07
_diffrn_source_voltage 50.0
_diffrn_standards_number 0
_exptl_absorpt_coefficient_mu 0.611
_exptl_absorpt_correction_T_max 0.7456
_exptl_absorpt_correction_T_min 0.6643
_exptl_absorpt_process_details
;
SADABS-2016/2 (Bruker,2016/2) was used for absorption correction.
wR2(int) was 0.1323 before and 0.0741 after correction.
The Ratio of minimum to maximum transmission is 0.8910.
The \l/2 correction factor is Not present.
;
_exptl_crystal_colour orange
_exptl_crystal_colour_primary orange
_exptl_crystal_density_diffrn 1.531
_exptl_crystal_description block
_exptl_crystal_F_000 762
_exptl_crystal_size_max 0.35
_exptl_crystal_size_mid 0.19
_exptl_crystal_size_min 0.09
_refine_diff_density_max 0.330
_refine_diff_density_min -0.454
_refine_diff_density_rms 0.065
_refine_ls_extinction_method none
_refine_ls_goodness_of_fit_ref 1.032
_refine_ls_hydrogen_treatment constr
_refine_ls_matrix_type full
_refine_ls_number_parameters 466
_refine_ls_number_reflns 7300
_refine_ls_number_restraints 1
_refine_ls_restrained_S_all 1.031
_refine_ls_R_factor_all 0.0662
_refine_ls_R_factor_gt 0.0396
_refine_ls_shift/su_max 0.001
_refine_ls_shift/su_mean 0.000
_refine_ls_structure_factor_coef Fsqd
_refine_ls_weighting_details 'w=1/[\s^2^(Fo^2^)+(0.0314P)^2^+1.1558P] where P=(Fo^2^+2Fc^2^)/3'
_refine_ls_weighting_scheme calc
_refine_ls_wR_factor_gt 0.0830
_refine_ls_wR_factor_ref 0.0935
_reflns_Friedel_coverage 0.000
_reflns_number_gt 5466
_reflns_number_total 7300
_reflns_threshold_expression 'I > 2\s(I)'
_cod_data_source_file d3dt03016d2.cif
_cod_data_source_block a_a
_cod_database_code 7714190
_shelx_shelxl_version_number 2017/1
_shelx_space_group_comment
;
The symmetry employed for this shelxl refinement is uniquely defined
by the following loop, which should always be used as a source of
symmetry information in preference to the above space-group names.
They are only intended as comments.
;
_shelx_estimated_absorpt_t_max 0.947
_shelx_estimated_absorpt_t_min 0.815
_olex2_refinement_description
;
1. Fixed Uiso
 At 1.2 times of:
  All C(H) groups
 At 1.5 times of:
  All C(H,H,H) groups, All O(H) groups, All O(H,H) groups
2. Restrained distances
 Co1-H2A \\sim Co1-H2B
 with sigma of 0.02
3.a Free rotating group:
 O2(H2A,H2B), O6(H6A,H6B), O7(H7A,H7B)
3.b Aromatic/amide H refined with riding coordinates:
 C3(H3A), C5(H5), C8(H8), C9(H9), C11(H11), C13(H13), C14(H14), C15(H15),
 C19(H19), C21(H21), C22(H22), C25(H25), C29(H29), C17(H17)
3.c Idealised Me refined as rotating group:
 C2(H2C,H2D,H2E), C23(H23A,H23B,H23C), C31(H31A,H31B,H31C), C33(H33A,H33B,H33C)
3.d Idealised tetrahedral OH refined as rotating group:
 O3(H3), O10(H10)
;
_olex2_submission_special_instructions 'No special instructions were received'

loop_
_space_group_symop_operation_xyz
'x, y, z'
'-x, -y, -z'

loop_
_atom_site_label
_atom_site_type_symbol
_atom_site_fract_x
_atom_site_fract_y
_atom_site_fract_z
_atom_site_U_iso_or_equiv
_atom_site_adp_type
_atom_site_occupancy
_atom_site_site_symmetry_order
_atom_site_calc_flag
_atom_site_refinement_flags_posn
_atom_site_refinement_flags_adp
_atom_site_refinement_flags_occupancy
_atom_site_disorder_assembly
_atom_site_disorder_group
Co1 Co 0.70154(4) 0.35254(3) 0.20792(2) 0.01742(8) Uani 1 1 d D . . . .
O1 O 0.76301(19) 0.25758(14) 0.10809(8) 0.0209(3) Uani 1 1 d . . . . .
O2 O 0.95505(18) 0.29803(15) 0.20890(8) 0.0229(3) Uani 1 1 d G . . . .
H2A H 1.001935 0.259502 0.244473 0.034 Uiso 1 1 d DG U . . .
H2B H 1.036686 0.290543 0.171113 0.034 Uiso 1 1 d DG U . . .
O3 O 0.44009(19) 0.20272(15) 0.10100(9) 0.0266(4) Uani 1 1 d . . . . .
H3 H 0.381619 0.154432 0.121909 0.040 Uiso 1 1 calc R U . . .
O4 O 0.19335(19) 0.33425(15) 0.09155(9) 0.0276(4) Uani 1 1 d . . . . .
O5 O 0.8046(2) 0.18381(15) -0.00497(9) 0.0320(4) Uani 1 1 d . . . . .
N1 N 0.7163(2) 0.53696(17) 0.15954(9) 0.0188(4) Uani 1 1 d . . . . .
N2 N 0.4453(2) 0.46390(17) 0.21873(9) 0.0191(4) Uani 1 1 d . . . . .
N3 N 0.6778(2) 0.39062(17) 0.32273(10) 0.0192(4) Uani 1 1 d . . . . .
N4 N 0.6544(2) 0.18251(17) 0.26182(9) 0.0181(4) Uani 1 1 d . . . . .
C1 C 0.6044(3) 0.38508(19) 0.02443(10) 0.0155(4) Uani 1 1 d . . . . .
C2 C 0.7293(3) 0.4060(2) 0.54717(13) 0.0294(5) Uani 1 1 d . . . . .
H2C H 0.721732 0.323770 0.572126 0.044 Uiso 1 1 calc R U . . .
H2D H 0.641869 0.478881 0.573213 0.044 Uiso 1 1 calc R U . . .
H2E H 0.838355 0.418981 0.546869 0.044 Uiso 1 1 calc R U . . .
C3 C 0.1556(3) 0.5118(2) 0.27288(13) 0.0255(5) Uani 1 1 d . . . . .
H3A H 0.065750 0.481312 0.299407 0.031 Uiso 1 1 calc R U . . .
C4 C 0.4320(3) 0.40548(19) 0.04000(11) 0.0162(4) Uani 1 1 d . . . . .
C5 C 0.5765(3) -0.0161(2) 0.26448(12) 0.0230(5) Uani 1 1 d . . . . .
H5 H 0.561561 -0.083825 0.237783 0.028 Uiso 1 1 calc R U . . .
C6 C 0.6568(3) 0.2924(2) 0.36985(11) 0.0186(4) Uani 1 1 d . . . . .
C8 C 0.6680(3) 0.4804(2) -0.01522(11) 0.0174(4) Uani 1 1 d . . . . .
H8 H 0.784962 0.467269 -0.025950 0.021 Uiso 1 1 calc R U . . .
C9 C 0.6701(3) 0.2955(2) 0.44266(12) 0.0222(5) Uani 1 1 d . . . . .
H9 H 0.653358 0.225489 0.474566 0.027 Uiso 1 1 calc R U . . .
C10 C 0.6263(3) 0.1809(2) 0.33603(11) 0.0186(4) Uani 1 1 d . . . . .
C11 C 0.7267(3) 0.5015(2) 0.42053(13) 0.0254(5) Uani 1 1 d . . . . .
H11 H 0.750974 0.575917 0.436343 0.030 Uiso 1 1 calc R U . . .
C12 C 0.7315(3) 0.2647(2) 0.04441(11) 0.0177(4) Uani 1 1 d . . . . .
C13 C 0.3129(3) 0.4271(2) 0.25584(12) 0.0236(5) Uani 1 1 d . . . . .
H13 H 0.328444 0.338605 0.271069 0.028 Uiso 1 1 calc R U . . .
C14 C 0.5705(3) 0.0826(2) 0.37638(12) 0.0217(5) Uani 1 1 d . . . . .
H14 H 0.551022 0.084007 0.428566 0.026 Uiso 1 1 calc R U . . .
C15 C 0.8558(3) 0.5671(2) 0.12599(13) 0.0251(5) Uani 1 1 d . . . . .
H15 H 0.959364 0.505332 0.127677 0.030 Uiso 1 1 calc R U . . .
C16 C 0.5704(3) 0.6260(2) 0.15662(11) 0.0167(4) Uani 1 1 d . . . . .
C18 C 0.7069(3) 0.7741(2) 0.08471(11) 0.0191(4) Uani 1 1 d . . . . .
C19 C 0.2649(3) 0.6794(2) 0.21189(12) 0.0221(5) Uani 1 1 d . . . . .
H19 H 0.251998 0.767168 0.195473 0.027 Uiso 1 1 calc R U . . .
C21 C 0.8569(3) 0.6827(2) 0.08923(12) 0.0242(5) Uani 1 1 d . . . . .
H21 H 0.959331 0.700103 0.067081 0.029 Uiso 1 1 calc R U . . .
C22 C 0.5619(3) 0.7434(2) 0.11941(11) 0.0195(4) Uani 1 1 d . . . . .
H22 H 0.456852 0.802993 0.117635 0.023 Uiso 1 1 calc R U . . .
C23 C 0.7033(3) 0.9003(2) 0.04410(13) 0.0253(5) Uani 1 1 d . . . . .
H23A H 0.588017 0.948021 0.042738 0.038 Uiso 1 1 calc R U . . .
H23B H 0.767523 0.881866 -0.006241 0.038 Uiso 1 1 calc R U . . .
H23C H 0.751987 0.953594 0.069264 0.038 Uiso 1 1 calc R U . . .
C24 C 0.3439(3) 0.3113(2) 0.08028(11) 0.0179(4) Uani 1 1 d . . . . .
C25 C 0.6315(3) 0.0845(2) 0.22738(12) 0.0215(5) Uani 1 1 d . . . . .
H25 H 0.654076 0.083909 0.175149 0.026 Uiso 1 1 calc R U . . .
C26 C 0.5431(3) -0.0182(2) 0.34045(12) 0.0207(5) Uani 1 1 d . . . . .
C28 C 0.7078(3) 0.4007(2) 0.46923(12) 0.0232(5) Uani 1 1 d . . . . .
C29 C 0.7102(3) 0.4928(2) 0.34917(12) 0.0230(5) Uani 1 1 d . . . . .
H29 H 0.722451 0.563307 0.316836 0.028 Uiso 1 1 calc R U . . .
C30 C 0.1284(3) 0.6420(2) 0.25123(12) 0.0216(5) Uani 1 1 d . . . . .
C31 C 0.4790(3) -0.1242(2) 0.38228(13) 0.0285(5) Uani 1 1 d . . . . .
H31A H 0.572125 -0.192824 0.395139 0.043 Uiso 1 1 calc R U . . .
H31B H 0.422955 -0.161598 0.351743 0.043 Uiso 1 1 calc R U . . .
H31C H 0.400123 -0.087511 0.427307 0.043 Uiso 1 1 calc R U . . .
C32 C 0.4196(3) 0.5897(2) 0.19650(11) 0.0177(4) Uani 1 1 d . . . . .
C33 C -0.0400(3) 0.7392(2) 0.26945(14) 0.0300(5) Uani 1 1 d . . . . .
H33A H -0.028562 0.827883 0.259404 0.045 Uiso 1 1 calc R U . . .
H33B H -0.088913 0.731807 0.321584 0.045 Uiso 1 1 calc R U . . .
H33C H -0.112200 0.721277 0.239241 0.045 Uiso 1 1 calc R U . . .
O6 O 0.27984(19) 0.04125(15) 0.15988(8) 0.0222(3) Uani 1 1 d G . . . .
H6A H 0.245727 0.033920 0.207005 0.033 Uiso 1 1 d G U . . .
H6B H 0.197941 0.034773 0.140864 0.033 Uiso 1 1 d G U . . .
O7 O 1.0239(2) 0.00829(16) 0.10970(9) 0.0278(4) Uani 1 1 d G . . . .
H7A H 0.955941 0.077512 0.095226 0.042 Uiso 1 1 d G U . . .
H7B H 1.062612 -0.041787 0.070914 0.042 Uiso 1 1 d G U . . .
O8 O 0.0773(2) 0.20203(15) 0.33147(8) 0.0290(4) Uani 1 1 d . . . . .
O9 O 0.1405(2) -0.00817(16) 0.30183(9) 0.0330(4) Uani 1 1 d . . . . .
O10 O 0.1490(2) 0.29729(16) 0.43220(9) 0.0336(4) Uani 1 1 d . . . . .
H10 H 0.117686 0.268319 0.398272 0.050 Uiso 1 1 calc R U . . .
O11 O 0.2185(3) 0.22593(18) 0.53700(10) 0.0411(5) Uani 1 1 d . . . . .
C7 C 0.1542(3) 0.2142(2) 0.48669(12) 0.0251(5) Uani 1 1 d . . . . .
C17 C -0.0250(3) -0.0568(2) 0.44143(12) 0.0208(5) Uani 1 1 d . . . . .
H17 H -0.043143 -0.096625 0.400663 0.025 Uiso 1 1 calc R U . . .
C20 C 0.0732(3) 0.1045(2) 0.48825(12) 0.0195(4) Uani 1 1 d . . . . .
C27 C 0.0938(3) 0.0812(2) 0.34738(12) 0.0234(5) Uani 1 1 d . . . . .
C34 C 0.0479(3) 0.0456(2) 0.42795(11) 0.0193(4) Uani 1 1 d . . . . .

loop_
_atom_site_aniso_label
_atom_site_aniso_U_11
_atom_site_aniso_U_22
_atom_site_aniso_U_33
_atom_site_aniso_U_23
_atom_site_aniso_U_13
_atom_site_aniso_U_12
Co1 0.01751(16) 0.01546(15) 0.01853(15) 0.00428(11) -0.00284(11) -0.00477(11)
O1 0.0235(8) 0.0197(8) 0.0198(8) 0.0040(6) -0.0075(6) -0.0050(6)
O2 0.0169(8) 0.0308(9) 0.0182(8) 0.0078(7) -0.0031(6) -0.0040(7)
O3 0.0205(8) 0.0201(8) 0.0412(10) 0.0151(7) -0.0099(7) -0.0091(7)
O4 0.0175(8) 0.0230(8) 0.0364(9) 0.0105(7) 0.0014(7) -0.0029(7)
O5 0.0410(11) 0.0196(8) 0.0255(9) -0.0034(7) 0.0003(7) 0.0034(7)
N1 0.0177(9) 0.0172(9) 0.0204(9) 0.0038(7) -0.0018(7) -0.0055(7)
N2 0.0180(9) 0.0192(9) 0.0202(9) 0.0025(7) -0.0030(7) -0.0066(7)
N3 0.0193(9) 0.0164(9) 0.0219(9) 0.0018(7) -0.0023(7) -0.0063(7)
N4 0.0197(9) 0.0175(9) 0.0174(9) 0.0031(7) -0.0044(7) -0.0057(7)
C1 0.0191(11) 0.0149(10) 0.0118(9) -0.0005(8) -0.0022(8) -0.0043(8)
C2 0.0326(14) 0.0317(13) 0.0256(12) -0.0051(10) -0.0052(10) -0.0112(11)
C3 0.0196(12) 0.0269(12) 0.0314(13) 0.0023(10) -0.0023(9) -0.0115(10)
C4 0.0202(11) 0.0150(10) 0.0137(10) 0.0001(8) -0.0023(8) -0.0063(8)
C5 0.0260(12) 0.0189(11) 0.0257(12) 0.0004(9) -0.0082(9) -0.0067(9)
C6 0.0173(11) 0.0168(10) 0.0202(10) 0.0005(8) -0.0003(8) -0.0049(8)
C8 0.0167(11) 0.0182(10) 0.0176(10) -0.0002(8) -0.0027(8) -0.0057(8)
C9 0.0233(12) 0.0209(11) 0.0220(11) 0.0026(9) -0.0009(9) -0.0088(9)
C10 0.0187(11) 0.0177(10) 0.0196(10) 0.0021(8) -0.0048(9) -0.0053(9)
C11 0.0242(12) 0.0220(11) 0.0316(13) -0.0044(10) -0.0021(10) -0.0109(10)
C12 0.0171(11) 0.0158(10) 0.0202(11) 0.0045(8) -0.0013(8) -0.0073(8)
C13 0.0223(12) 0.0195(11) 0.0292(12) 0.0056(9) -0.0028(9) -0.0092(9)
C14 0.0254(12) 0.0227(11) 0.0183(11) 0.0036(9) -0.0045(9) -0.0093(9)
C15 0.0176(11) 0.0227(12) 0.0304(12) 0.0063(9) -0.0009(9) -0.0025(9)
C16 0.0171(11) 0.0167(10) 0.0154(10) -0.0014(8) -0.0018(8) -0.0041(8)
C18 0.0247(12) 0.0169(10) 0.0158(10) -0.0008(8) -0.0030(8) -0.0064(9)
C19 0.0220(12) 0.0171(11) 0.0263(12) 0.0006(9) -0.0037(9) -0.0048(9)
C21 0.0203(12) 0.0222(11) 0.0274(12) 0.0045(9) 0.0013(9) -0.0069(9)
C22 0.0201(11) 0.0165(10) 0.0203(10) 0.0002(8) -0.0041(9) -0.0024(9)
C23 0.0313(13) 0.0182(11) 0.0265(12) 0.0058(9) -0.0046(10) -0.0091(10)
C24 0.0211(12) 0.0155(10) 0.0157(10) 0.0018(8) -0.0030(8) -0.0036(8)
C25 0.0262(12) 0.0194(11) 0.0203(11) 0.0017(9) -0.0067(9) -0.0077(9)
C26 0.0202(11) 0.0164(10) 0.0260(11) 0.0046(9) -0.0074(9) -0.0050(9)
C28 0.0191(11) 0.0254(12) 0.0245(11) -0.0032(9) -0.0013(9) -0.0067(9)
C29 0.0229(12) 0.0169(11) 0.0286(12) 0.0037(9) -0.0017(9) -0.0078(9)
C30 0.0177(11) 0.0236(11) 0.0238(11) -0.0029(9) -0.0039(9) -0.0060(9)
C31 0.0337(14) 0.0240(12) 0.0323(13) 0.0082(10) -0.0084(11) -0.0156(10)
C32 0.0195(11) 0.0161(10) 0.0172(10) 0.0007(8) -0.0040(8) -0.0047(8)
C33 0.0197(12) 0.0266(12) 0.0414(14) -0.0040(11) -0.0006(10) -0.0061(10)
O6 0.0250(9) 0.0237(8) 0.0198(8) 0.0047(6) -0.0045(6) -0.0108(7)
O7 0.0279(9) 0.0243(9) 0.0289(9) -0.0020(7) -0.0078(7) -0.0015(7)
O8 0.0398(10) 0.0265(9) 0.0230(8) 0.0108(7) -0.0103(7) -0.0118(8)
O9 0.0488(11) 0.0341(10) 0.0186(8) 0.0009(7) -0.0047(8) -0.0175(8)
O10 0.0523(12) 0.0276(9) 0.0306(9) 0.0087(7) -0.0145(8) -0.0238(8)
O11 0.0635(13) 0.0424(11) 0.0369(10) 0.0095(8) -0.0261(10) -0.0361(10)
C7 0.0289(13) 0.0234(12) 0.0255(12) 0.0013(9) -0.0062(10) -0.0111(10)
C17 0.0252(12) 0.0220(11) 0.0177(10) 0.0009(8) -0.0070(9) -0.0087(9)
C20 0.0196(11) 0.0182(10) 0.0217(11) 0.0022(8) -0.0065(9) -0.0054(9)
C27 0.0249(12) 0.0299(12) 0.0185(11) 0.0060(9) -0.0071(9) -0.0120(10)
C34 0.0190(11) 0.0201(11) 0.0187(10) 0.0041(8) -0.0063(8) -0.0044(9)

loop_
_atom_type_symbol
_atom_type_description
_atom_type_scat_dispersion_real
_atom_type_scat_dispersion_imag
_atom_type_scat_source
C C 0.0033 0.0016 'International Tables Vol C Tables 4.2.6.8 and 6.1.1.4'
H H 0.0000 0.0000 'International Tables Vol C Tables 4.2.6.8 and 6.1.1.4'
Co Co 0.3494 0.9721 'International Tables Vol C Tables 4.2.6.8 and 6.1.1.4'
N N 0.0061 0.0033 'International Tables Vol C Tables 4.2.6.8 and 6.1.1.4'
O O 0.0106 0.0060 'International Tables Vol C Tables 4.2.6.8 and 6.1.1.4'

loop_
_geom_angle_atom_site_label_1
_geom_angle_atom_site_label_2
_geom_angle_atom_site_label_3
_geom_angle
_geom_angle_site_symmetry_1
_geom_angle_site_symmetry_3
_geom_angle_publ_flag
O1 Co1 O2 87.30(6) . . ?
O1 Co1 N1 93.89(6) . . ?
O1 Co1 N2 105.43(6) . . ?
O1 Co1 N3 161.70(6) . . ?
O1 Co1 N4 89.90(6) . . ?
O2 Co1 N1 91.14(6) . . ?
O2 Co1 N2 162.51(7) . . ?
O2 Co1 N3 82.94(6) . . ?
O2 Co1 N4 95.44(6) . . ?
N1 Co1 N2 76.32(7) . . ?
N1 Co1 N3 101.72(7) . . ?
N3 Co1 N2 87.68(7) . . ?
N4 Co1 N1 172.56(7) . . ?
N4 Co1 N2 96.51(7) . . ?
N4 Co1 N3 75.71(7) . . ?
C12 O1 Co1 143.90(14) . . ?
Co1 O2 H2A 126.9 . . ?
Co1 O2 H2B 126.9 . . ?
H2A O2 H2B 104.5 . . ?
C24 O3 H3 109.5 . . ?
C15 N1 Co1 125.94(14) . . ?
C15 N1 C16 117.36(18) . . ?
C16 N1 Co1 116.37(14) . . ?
C13 N2 Co1 125.96(15) . . ?
C13 N2 C32 117.38(19) . . ?
C32 N2 Co1 115.68(14) . . ?
C6 N3 Co1 116.48(14) . . ?
C29 N3 Co1 124.99(14) . . ?
C29 N3 C6 117.47(19) . . ?
C10 N4 Co1 117.59(14) . . ?
C25 N4 Co1 123.61(14) . . ?
C25 N4 C10 118.30(18) . . ?
C4 C1 C12 125.96(18) . . ?
C8 C1 C4 118.03(18) . . ?
C8 C1 C12 115.96(18) . . ?
H2C C2 H2D 109.5 . . ?
H2C C2 H2E 109.5 . . ?
H2D C2 H2E 109.5 . . ?
C28 C2 H2C 109.5 . . ?
C28 C2 H2D 109.5 . . ?
C28 C2 H2E 109.5 . . ?
C13 C3 H3A 120.0 . . ?
C13 C3 C30 120.0(2) . . ?
C30 C3 H3A 120.0 . . ?
C1 C4 C24 124.82(18) . . ?
C8 C4 C1 118.98(19) 2_665 . ?
C8 C4 C24 116.18(19) 2_665 . ?
C25 C5 H5 120.0 . . ?
C25 C5 C26 119.9(2) . . ?
C26 C5 H5 120.0 . . ?
N3 C6 C9 121.8(2) . . ?
N3 C6 C10 114.33(18) . . ?
C9 C6 C10 123.79(19) . . ?
C1 C8 C4 123.0(2) . 2_665 ?
C1 C8 H8 118.5 . . ?
C4 C8 H8 118.5 2_665 . ?
C6 C9 H9 119.8 . . ?
C6 C9 C28 120.3(2) . . ?
C28 C9 H9 119.8 . . ?
N4 C10 C6 114.85(18) . . ?
N4 C10 C14 121.5(2) . . ?
C14 C10 C6 123.60(19) . . ?
C28 C11 H11 120.3 . . ?
C29 C11 H11 120.3 . . ?
C29 C11 C28 119.5(2) . . ?
O1 C12 C1 118.58(18) . . ?
O5 C12 O1 124.5(2) . . ?
O5 C12 C1 116.75(19) . . ?
N2 C13 C3 123.1(2) . . ?
N2 C13 H13 118.5 . . ?
C3 C13 H13 118.5 . . ?
C10 C14 H14 119.9 . . ?
C10 C14 C26 120.1(2) . . ?
C26 C14 H14 119.9 . . ?
N1 C15 H15 118.3 . . ?
N1 C15 C21 123.5(2) . . ?
C21 C15 H15 118.3 . . ?
N1 C16 C22 122.32(19) . . ?
N1 C16 C32 115.29(18) . . ?
C22 C16 C32 122.39(19) . . ?
C21 C18 C23 121.0(2) . . ?
C22 C18 C21 117.25(19) . . ?
C22 C18 C23 121.7(2) . . ?
C30 C19 H19 119.8 . . ?
C32 C19 H19 119.8 . . ?
C32 C19 C30 120.3(2) . . ?
C15 C21 C18 119.5(2) . . ?
C15 C21 H21 120.2 . . ?
C18 C21 H21 120.2 . . ?
C16 C22 C18 120.0(2) . . ?
C16 C22 H22 120.0 . . ?
C18 C22 H22 120.0 . . ?
C18 C23 H23A 109.5 . . ?
C18 C23 H23B 109.5 . . ?
C18 C23 H23C 109.5 . . ?
H23A C23 H23B 109.5 . . ?
H23A C23 H23C 109.5 . . ?
H23B C23 H23C 109.5 . . ?
O3 C24 C4 115.38(18) . . ?
O4 C24 O3 122.90(19) . . ?
O4 C24 C4 121.71(19) . . ?
N4 C25 C5 122.8(2) . . ?
N4 C25 H25 118.6 . . ?
C5 C25 H25 118.6 . . ?
C5 C26 C14 117.3(2) . . ?
C5 C26 C31 121.2(2) . . ?
C14 C26 C31 121.6(2) . . ?
C9 C28 C2 122.2(2) . . ?
C11 C28 C2 120.6(2) . . ?
C11 C28 C9 117.2(2) . . ?
N3 C29 C11 123.7(2) . . ?
N3 C29 H29 118.2 . . ?
C11 C29 H29 118.2 . . ?
C3 C30 C33 122.2(2) . . ?
C19 C30 C3 116.9(2) . . ?
C19 C30 C33 120.9(2) . . ?
C26 C31 H31A 109.5 . . ?
C26 C31 H31B 109.5 . . ?
C26 C31 H31C 109.5 . . ?
H31A C31 H31B 109.5 . . ?
H31A C31 H31C 109.5 . . ?
H31B C31 H31C 109.5 . . ?
N2 C32 C16 115.32(18) . . ?
N2 C32 C19 122.4(2) . . ?
C19 C32 C16 122.28(19) . . ?
C30 C33 H33A 109.5 . . ?
C30 C33 H33B 109.5 . . ?
C30 C33 H33C 109.5 . . ?
H33A C33 H33B 109.5 . . ?
H33A C33 H33C 109.5 . . ?
H33B C33 H33C 109.5 . . ?
H6A O6 H6B 104.5 . . ?
H7A O7 H7B 104.4 . . ?
C7 O10 H10 109.5 . . ?
O10 C7 C20 119.4(2) . . ?
O11 C7 O10 121.0(2) . . ?
O11 C7 C20 119.5(2) . . ?
C20 C17 H17 118.2 2_556 . ?
C34 C17 H17 118.2 . . ?
C34 C17 C20 123.5(2) . 2_556 ?
C17 C20 C7 114.26(19) 2_556 . ?
C17 C20 C34 118.5(2) 2_556 . ?
C34 C20 C7 127.21(19) . . ?
O8 C27 C34 117.8(2) . . ?
O9 C27 O8 124.6(2) . . ?
O9 C27 C34 117.6(2) . . ?
C17 C34 C20 117.99(19) . . ?
C17 C34 C27 115.33(19) . . ?
C20 C34 C27 126.7(2) . . ?

loop_
_geom_bond_atom_site_label_1
_geom_bond_atom_site_label_2
_geom_bond_distance
_geom_bond_site_symmetry_2
_geom_bond_publ_flag
Co1 O1 2.0619(15) . ?
Co1 O2 2.0871(15) . ?
Co1 N1 2.1386(17) . ?
Co1 N2 2.1543(18) . ?
Co1 N3 2.1535(18) . ?
Co1 N4 2.1164(17) . ?
O1 C12 1.263(3) . ?
O2 H2A 0.8699 . ?
O2 H2B 0.8696 . ?
O3 H3 0.8400 . ?
O3 C24 1.309(2) . ?
O4 C24 1.217(3) . ?
O5 C12 1.233(3) . ?
N1 C15 1.340(3) . ?
N1 C16 1.349(3) . ?
N2 C13 1.342(3) . ?
N2 C32 1.350(3) . ?
N3 C6 1.352(3) . ?
N3 C29 1.339(3) . ?
N4 C10 1.350(3) . ?
N4 C25 1.335(3) . ?
C1 C4 1.398(3) . ?
C1 C8 1.388(3) . ?
C1 C12 1.517(3) . ?
C2 H2C 0.9800 . ?
C2 H2D 0.9800 . ?
C2 H2E 0.9800 . ?
C2 C28 1.506(3) . ?
C3 H3A 0.9500 . ?
C3 C13 1.378(3) . ?
C3 C30 1.390(3) . ?
C4 C8 1.393(3) 2_665 ?
C4 C24 1.495(3) . ?
C5 H5 0.9500 . ?
C5 C25 1.381(3) . ?
C5 C26 1.382(3) . ?
C6 C9 1.386(3) . ?
C6 C10 1.484(3) . ?
C8 H8 0.9500 . ?
C9 H9 0.9500 . ?
C9 C28 1.391(3) . ?
C10 C14 1.388(3) . ?
C11 H11 0.9500 . ?
C11 C28 1.388(3) . ?
C11 C29 1.376(3) . ?
C13 H13 0.9500 . ?
C14 H14 0.9500 . ?
C14 C26 1.394(3) . ?
C15 H15 0.9500 . ?
C15 C21 1.376(3) . ?
C16 C22 1.385(3) . ?
C16 C32 1.487(3) . ?
C18 C21 1.392(3) . ?
C18 C22 1.389(3) . ?
C18 C23 1.500(3) . ?
C19 H19 0.9500 . ?
C19 C30 1.388(3) . ?
C19 C32 1.382(3) . ?
C21 H21 0.9500 . ?
C22 H22 0.9500 . ?
C23 H23A 0.9800 . ?
C23 H23B 0.9800 . ?
C23 H23C 0.9800 . ?
C25 H25 0.9500 . ?
C26 C31 1.500(3) . ?
C29 H29 0.9500 . ?
C30 C33 1.503(3) . ?
C31 H31A 0.9800 . ?
C31 H31B 0.9800 . ?
C31 H31C 0.9800 . ?
C33 H33A 0.9800 . ?
C33 H33B 0.9800 . ?
C33 H33C 0.9800 . ?
O6 H6A 0.8698 . ?
O6 H6B 0.8698 . ?
O7 H7A 0.8704 . ?
O7 H7B 0.8708 . ?
O8 C27 1.279(3) . ?
O9 C27 1.233(3) . ?
O10 H10 0.8400 . ?
O10 C7 1.307(3) . ?
O11 C7 1.210(3) . ?
C7 C20 1.513(3) . ?
C17 H17 0.9500 . ?
C17 C20 1.398(3) 2_556 ?
C17 C34 1.388(3) . ?
C20 C34 1.399(3) . ?
C27 C34 1.522(3) . ?

loop_
_geom_torsion_atom_site_label_1
_geom_torsion_atom_site_label_2
_geom_torsion_atom_site_label_3
_geom_torsion_atom_site_label_4
_geom_torsion
_geom_torsion_site_symmetry_1
_geom_torsion_site_symmetry_2
_geom_torsion_site_symmetry_3
_geom_torsion_site_symmetry_4
_geom_torsion_publ_flag
Co1 O1 C12 O5 177.14(16) . . . . ?
Co1 O1 C12 C1 1.9(3) . . . . ?
Co1 N1 C15 C21 173.10(17) . . . . ?
Co1 N1 C16 C22 -172.50(16) . . . . ?
Co1 N1 C16 C32 7.9(2) . . . . ?
Co1 N2 C13 C3 166.95(17) . . . . ?
Co1 N2 C32 C16 9.8(2) . . . . ?
Co1 N2 C32 C19 -168.13(16) . . . . ?
Co1 N3 C6 C9 168.11(16) . . . . ?
Co1 N3 C6 C10 -9.4(2) . . . . ?
Co1 N3 C29 C11 -166.33(17) . . . . ?
Co1 N4 C10 C6 -8.6(2) . . . . ?
Co1 N4 C10 C14 170.38(16) . . . . ?
Co1 N4 C25 C5 -169.97(17) . . . . ?
N1 C15 C21 C18 -1.2(4) . . . . ?
N1 C16 C22 C18 -1.4(3) . . . . ?
N1 C16 C32 N2 -11.7(3) . . . . ?
N1 C16 C32 C19 166.2(2) . . . . ?
N3 C6 C9 C28 -0.8(3) . . . . ?
N3 C6 C10 N4 11.7(3) . . . . ?
N3 C6 C10 C14 -167.2(2) . . . . ?
N4 C10 C14 C26 0.4(3) . . . . ?
C1 C4 C24 O3 -0.5(3) . . . . ?
C1 C4 C24 O4 -179.3(2) . . . . ?
C4 C1 C8 C4 -0.1(3) . . . 2_665 ?
C4 C1 C12 O1 -83.9(3) . . . . ?
C4 C1 C12 O5 100.4(2) . . . . ?
C6 N3 C29 C11 1.5(3) . . . . ?
C6 C9 C28 C2 -177.8(2) . . . . ?
C6 C9 C28 C11 1.6(3) . . . . ?
C6 C10 C14 C26 179.3(2) . . . . ?
C8 C1 C4 C8 0.1(3) . . . 2_665 ?
C8 C1 C4 C24 178.35(19) . . . . ?
C8 C1 C12 O1 98.5(2) . . . . ?
C8 C1 C12 O5 -77.1(3) . . . . ?
C8 C4 C24 O3 177.79(18) 2_665 . . . ?
C8 C4 C24 O4 -1.0(3) 2_665 . . . ?
C9 C6 C10 N4 -165.7(2) . . . . ?
C9 C6 C10 C14 15.4(3) . . . . ?
C10 N4 C25 C5 1.7(3) . . . . ?
C10 C6 C9 C28 176.5(2) . . . . ?
C10 C14 C26 C5 1.1(3) . . . . ?
C10 C14 C26 C31 -178.5(2) . . . . ?
C12 C1 C4 C8 -177.41(19) . . . 2_665 ?
C12 C1 C4 C24 0.9(3) . . . . ?
C12 C1 C8 C4 177.66(18) . . . 2_665 ?
C13 N2 C32 C16 179.12(19) . . . . ?
C13 N2 C32 C19 1.2(3) . . . . ?
C13 C3 C30 C19 0.8(3) . . . . ?
C13 C3 C30 C33 -178.9(2) . . . . ?
C15 N1 C16 C22 1.4(3) . . . . ?
C15 N1 C16 C32 -178.29(19) . . . . ?
C16 N1 C15 C21 -0.1(3) . . . . ?
C21 C18 C22 C16 0.1(3) . . . . ?
C22 C16 C32 N2 168.66(19) . . . . ?
C22 C16 C32 C19 -13.4(3) . . . . ?
C22 C18 C21 C15 1.1(3) . . . . ?
C23 C18 C21 C15 -179.1(2) . . . . ?
C23 C18 C22 C16 -179.74(19) . . . . ?
C25 N4 C10 C6 179.23(18) . . . . ?
C25 N4 C10 C14 -1.8(3) . . . . ?
C25 C5 C26 C14 -1.2(3) . . . . ?
C25 C5 C26 C31 178.4(2) . . . . ?
C26 C5 C25 N4 -0.2(3) . . . . ?
C28 C11 C29 N3 -0.7(4) . . . . ?
C29 N3 C6 C9 -0.8(3) . . . . ?
C29 N3 C6 C10 -178.26(19) . . . . ?
C29 C11 C28 C2 178.5(2) . . . . ?
C29 C11 C28 C9 -0.9(3) . . . . ?
C30 C3 C13 N2 0.2(4) . . . . ?
C30 C19 C32 N2 -0.3(3) . . . . ?
C30 C19 C32 C16 -178.0(2) . . . . ?
C32 N2 C13 C3 -1.2(3) . . . . ?
C32 C16 C22 C18 178.26(19) . . . . ?
C32 C19 C30 C3 -0.7(3) . . . . ?
C32 C19 C30 C33 179.0(2) . . . . ?
O8 C27 C34 C17 144.1(2) . . . . ?
O8 C27 C34 C20 -36.5(3) . . . . ?
O9 C27 C34 C17 -34.3(3) . . . . ?
O9 C27 C34 C20 145.2(2) . . . . ?
O10 C7 C20 C17 -154.9(2) . . . 2_556 ?
O10 C7 C20 C34 27.3(3) . . . . ?
O11 C7 C20 C17 22.9(3) . . . 2_556 ?
O11 C7 C20 C34 -154.9(2) . . . . ?
C7 C20 C34 C17 178.1(2) . . . . ?
C7 C20 C34 C27 -1.3(4) . . . . ?
C17 C20 C34 C17 0.4(3) 2_556 . . . ?
C17 C20 C34 C27 -179.0(2) 2_556 . . . ?
C20 C17 C34 C20 -0.5(4) 2_556 . . . ?
C20 C17 C34 C27 179.0(2) 2_556 . . . ?
